data_2003539
loop_
_publ_author_name
'Olbertz, A.'
'Stachel, D.'
'Svoboda, I.'
'Fuess, H.'

_publ_section_title
;
 Nickel Ultraphosphate, NiP~4~O~11~
;
_journal_issue 6
_journal_name_full 'Acta Crystallographica Section C'
_journal_page_first 1047
_journal_page_last 1049
_journal_paper_doi 10.1107/S0108270194012680
_journal_volume 51
_journal_year 1995
_chemical_formula_sum 'Ni O11 P4'
_chemical_formula_weight 358.59
_chemical_name_systematic
;
 ?
;
_space_group_IT_number 14
_symmetry_cell_setting monoclinic
_symmetry_space_group_name_Hall '-P 2yn'
_symmetry_space_group_name_H-M 'P 1 21/n 1'
_audit_creation_method SHELXL
_cell_angle_alpha 90.00
_cell_angle_beta 100.730(10)
_cell_angle_gamma 90.00
_cell_formula_units_Z 4
_cell_length_a 9.3750(10)
_cell_length_b 8.0190(10)
_cell_length_c 11.135(2)
_cell_measurement_reflns_used 25
_cell_measurement_temperature 299(2)
_cell_measurement_theta_max 18.41
_cell_measurement_theta_min 2.61
_cell_volume 822.5(2)
_computing_cell_refinement
;
Enraf-Nonius Structure Determination Package (Frenz, 1993)
;
_computing_data_collection
;
CAD-4 Diffractometer Control Software (Enraf-Nonius, 1993)
;
_computing_data_reduction 'REDU4 (Stoe & Cie, 1988)'
_computing_molecular_graphics 'PLUTON93 (Spek, 1993)'
_computing_publication_material 'SHELXL93 (Sheldrick, 1993)'
_computing_structure_refinement 'SHELXL93 (Sheldrick, 1993)'
_computing_structure_solution
;
Enraf-Nonius Structure Determination Package (Frenz, 1993)
;
_diffrn_ambient_temperature 293(2)
_diffrn_measurement_device 'Enraf-Nonius CAD4'
_diffrn_measurement_method \q/2\q
_diffrn_radiation_monochromator graphite
_diffrn_radiation_source 'fine-focus sealed tube'
_diffrn_radiation_type MoK\a
_diffrn_radiation_wavelength 0.71069
_diffrn_reflns_av_R_equivalents 0.0373
_diffrn_reflns_av_sigmaI/netI 0.0569
_diffrn_reflns_limit_h_max 9
_diffrn_reflns_limit_h_min -15
_diffrn_reflns_limit_k_max 12
_diffrn_reflns_limit_k_min 0
_diffrn_reflns_limit_l_max 17
_diffrn_reflns_limit_l_min -17
_diffrn_reflns_number 6490
_diffrn_reflns_theta_max 34.96
_diffrn_reflns_theta_min 2.61
_diffrn_standards_decay_% 2.9
_diffrn_standards_interval_time 120
_diffrn_standards_number 3
_exptl_absorpt_coefficient_mu 3.020
_exptl_absorpt_correction_T_max 0.2674
_exptl_absorpt_correction_T_min 0.2144
_exptl_absorpt_correction_type empirical
_exptl_crystal_colour 'light green'
_exptl_crystal_density_diffrn 2.896
_exptl_crystal_description Needle
_exptl_crystal_F_000 704
_exptl_crystal_size_max 0.20
_exptl_crystal_size_mid 0.08
_exptl_crystal_size_min 0.03
_refine_diff_density_max 0.683
_refine_diff_density_min -0.636
_refine_ls_extinction_method none
_refine_ls_goodness_of_fit_all 1.026
_refine_ls_goodness_of_fit_obs 1.100
_refine_ls_matrix_type full
_refine_ls_number_parameters 145
_refine_ls_number_reflns 3602
_refine_ls_number_restraints 0
_refine_ls_restrained_S_all 1.026
_refine_ls_restrained_S_obs 1.100
_refine_ls_R_factor_all 0.0640
_refine_ls_R_factor_obs 0.0265
_refine_ls_shift/esd_max -0.002
_refine_ls_shift/esd_mean 0.000
_refine_ls_structure_factor_coef Fsqd
_refine_ls_weighting_scheme
; calc w = 1/[\s^2^(F~o~^2^) + (0.0330P)^2^ + 0.0299P]
where P = (F~o~^2^ + 2F~c~^2^)/3
;
_refine_ls_wR_factor_all 0.0683
_refine_ls_wR_factor_obs 0.0614
_reflns_number_observed 2571
_reflns_number_total 3602
_reflns_observed_criterion >2sigma(I)
_cod_data_source_file du1102.cif
_cod_data_source_block sta112
_cod_depositor_comments
;
The following automatic conversions were performed:

'_geom_bond_publ_flag' value 'YES' changed to 'yes' according to
/home/saulius/struct/CIF-dictionaries/cif_core.dic dictionary named
'cif_core.dic' version 2.4.1 from 2010-06-29 (21
time).

'_geom_angle_publ_flag' value 'YES' changed to 'yes'
according to /home/saulius/struct/CIF-dictionaries/cif_core.dic
dictionary named 'cif_core.dic' version 2.4.1 from 2010-06-29 (34
times).

Automatic conversion script
Id: cif_fix_values 1715 2011-07-08 13:25:40Z adriana 
;
_cod_original_sg_symbol_H-M 'P 21/n'
_cod_database_code 2003539

loop_
_symmetry_equiv_pos_as_xyz
'x, y, z'
'-x+1/2, y+1/2, -z+1/2'
'-x, -y, -z'
'x-1/2, -y-1/2, z-1/2'

loop_
_atom_site_aniso_label
_atom_site_aniso_U_11
_atom_site_aniso_U_12
_atom_site_aniso_U_13
_atom_site_aniso_U_22
_atom_site_aniso_U_23
_atom_site_aniso_U_33
Ni1 0.00804(10) 0.00007(8) 0.00089(7) 0.00872(10) -0.00052(8) 0.00872(10)
P2 0.0083(2) -0.0003(2) 0.00049(14) 0.0085(2) -0.00003(15) 0.0070(2)
P3 0.0071(2) 0.00072(15) 0.00078(14) 0.0074(2) 0.00006(15) 0.0072(2)
P4 0.0072(2) 0.0004(2) 0.00063(14) 0.0076(2) 0.0006(2) 0.0070(2)
P5 0.0073(2) 0.0002(2) 0.00062(13) 0.0082(2) -0.00003(15) 0.0065(2)
O6 0.0071(6) 0.0016(5) 0.0015(5) 0.0159(6) -0.0027(5) 0.0126(6)
O7 0.0105(6) 0.0033(5) 0.0008(4) 0.0117(6) 0.0010(4) 0.0068(5)
O8 0.0177(7) -0.0059(5) 0.0022(5) 0.0107(6) -0.0027(5) 0.0129(6)
O9 0.0152(7) 0.0002(5) 0.0036(5) 0.0075(6) -0.0013(5) 0.0178(7)
O10 0.0095(6) -0.0018(5) -0.0020(5) 0.0180(7) 0.0011(5) 0.0114(6)
O11 0.0074(6) -0.0018(5) 0.0016(5) 0.0124(6) -0.0043(5) 0.0127(6)
O12 0.0113(6) 0.0037(5) -0.0015(5) 0.0160(6) -0.0009(5) 0.0083(5)
O13 0.0155(7) 0.0004(6) 0.0079(5) 0.0168(7) -0.0026(6) 0.0191(7)
O14 0.0188(7) -0.0002(5) 0.0062(5) 0.0076(6) 0.0001(5) 0.0130(6)
O15 0.0119(6) -0.0002(5) 0.0050(4) 0.0109(6) 0.0007(5) 0.0113(6)
O16 0.0144(7) 0.0002(5) -0.0024(5) 0.0150(6) 0.0039(5) 0.0099(6)

loop_
_atom_site_label
_atom_site_occupancy
_atom_site_fract_x
_atom_site_fract_y
_atom_site_fract_z
_atom_site_U_iso_or_equiv
_atom_site_thermal_displace_type
_atom_site_calc_flag
_atom_site_type_symbol
Ni1 1 0.03312(3) 1.01493(3) 0.78053(2) 0.00858(6) Uani d Ni
P2 1 -0.28727(5) 0.62572(6) 0.54285(4) 0.00806(8) Uani d P
P3 1 0.31224(5) 0.88687(6) 0.67510(4) 0.00734(8) Uani d P
P4 1 -0.05998(5) 0.61181(6) 0.75521(4) 0.00736(8) Uani d P
P5 1 0.25814(5) 1.00091(6) 0.42755(4) 0.00742(8) Uani d P
O6 1 0.15712(15) 0.9198(2) 0.66799(13) 0.0119(3) Uani d O
O7 1 0.34376(15) 0.8961(2) 0.53562(12) 0.0098(2) Uani d O
O8 1 0.1132(2) 1.2420(2) 0.76443(13) 0.0138(3) Uani d O
O9 1 -0.0753(2) 0.7855(2) 0.79050(14) 0.0134(3) Uani d O
O10 1 -0.1187(2) 1.0695(2) 0.62728(13) 0.0135(3) Uani d O
O11 1 0.40104(15) 1.0525(2) 0.73149(13) 0.0108(2) Uani d O
O12 1 -0.1300(2) 0.5691(2) 0.62058(12) 0.0123(3) Uani d O
O13 1 -0.1043(2) 1.1173(2) 0.87894(14) 0.0166(3) Uani d O
O14 1 -0.2550(2) 0.8205(2) 0.51975(13) 0.0127(3) Uani d O
O15 1 -0.1302(2) 0.4859(2) 0.83688(13) 0.0110(2) Uani d O
O16 1 0.1973(2) 0.9592(2) 0.92468(13) 0.0137(3) Uani d O

loop_
_atom_type_symbol
_atom_type_description
_atom_type_scat_source
_atom_type_scat_dispersion_real
_atom_type_scat_dispersion_imag
Ni Ni 'International Tables Vol C Tables 4.2.6.8 and 6.1.1.4' 0.2850 1.1
P P 'International Tables Vol C Tables 4.2.6.8 and 6.1.1.4' 0.0900 0.095
O O 'International Tables Vol C Tables 4.2.6.8 and 6.1.1.4' 0.0080 0.006

loop_
_geom_angle_atom_site_label_1
_geom_angle_atom_site_label_2
_geom_angle_atom_site_label_3
_geom_angle_site_symmetry_1
_geom_angle_site_symmetry_3
_geom_angle
_geom_angle_publ_flag
O8 Ni1 O6 . . 91.11(6) yes
O8 Ni1 O13 . . 88.07(6) yes
O6 Ni1 O13 . . 174.56(6) yes
O8 Ni1 O10 . . 86.85(6) yes
O6 Ni1 O10 . . 87.39(6) yes
O13 Ni1 O10 . . 87.19(7) yes
O8 Ni1 O16 . . 91.67(6) yes
O6 Ni1 O16 . . 88.20(6) yes
O13 Ni1 O16 . . 97.20(6) yes
O10 Ni1 O16 . . 175.32(6) yes
O13 P2 O16 2_446 4_575 123.48(9) yes
O13 P2 O14 2_446 . 108.10(8) yes
O16 P2 O14 4_575 . 107.20(8) yes
O13 P2 O12 2_446 . 109.42(9) yes
O16 P2 O12 4_575 . 106.04(8) yes
O14 P2 O12 . . 100.13(8) yes
O8 P3 O6 2_546 . 123.74(9) yes
O8 P3 O11 2_546 . 107.79(8) yes
O6 P3 O11 . . 107.72(8) yes
O8 P3 O7 2_546 . 108.62(8) yes
O6 P3 O7 . . 107.06(8) yes
O11 P3 O7 . . 99.17(7) yes
O9 P4 O11 . 2_546 114.13(9) yes
O9 P4 O12 . . 115.03(8) yes
O11 P4 O12 2_546 . 104.53(8) yes
O9 P4 O15 . . 112.43(8) yes
O11 P4 O15 2_546 . 104.21(8) yes
O12 P4 O15 . . 105.48(8) yes
O10 P5 O14 3_576 3_576 116.10(9) yes
O10 P5 O7 3_576 . 114.12(8) yes
O14 P5 O7 3_576 . 104.41(8) yes
O10 P5 O15 3_576 4_675 114.07(8) yes
O14 P5 O15 3_576 4_675 103.89(8) yes
O7 P5 O15 . 4_675 102.75(8) yes
P3 O6 Ni1 . . 135.84(9) ?
P5 O7 P3 . . 126.73(9) ?
P3 O8 Ni1 2_556 . 147.74(10) ?
P5 O10 Ni1 3_576 . 134.21(10) ?
P4 O11 P3 2_556 . 134.59(9) ?
P4 O12 P2 . . 128.86(10) ?
P2 O13 Ni1 2_456 . 158.61(11) ?
P5 O14 P2 3_576 . 144.42(10) ?
P4 O15 P5 . 4_576 135.81(10) ?
P2 O16 Ni1 4_676 . 137.49(10) ?

loop_
_geom_bond_atom_site_label_1
_geom_bond_atom_site_label_2
_geom_bond_site_symmetry_2
_geom_bond_distance
_geom_bond_publ_flag
Ni1 O8 . 1.9903(15) yes
Ni1 O6 . 2.0115(14) yes
Ni1 O13 . 2.015(2) yes
Ni1 O10 . 2.0552(15) yes
Ni1 O16 . 2.0554(15) yes
P2 O13 2_446 1.458(2) yes
P2 O16 4_575 1.4645(15) yes
P2 O14 . 1.6204(15) yes
P2 O12 . 1.6289(15) yes
P3 O8 2_546 1.4548(15) yes
P3 O6 . 1.4656(14) yes
P3 O11 . 1.6302(15) yes
P3 O7 . 1.6358(14) yes
P4 O9 . 1.4612(15) yes
P4 O11 2_546 1.5447(14) yes
P4 O12 . 1.5586(15) yes
P4 O15 . 1.5819(14) yes
P5 O10 3_576 1.4504(15) yes
P5 O14 3_576 1.5501(15) yes
P5 O7 . 1.5618(14) yes
P5 O15 4_675 1.5878(15) yes
O8 P3 2_556 1.4548(15) ?
O10 P5 3_576 1.4504(15) ?
O11 P4 2_556 1.5447(14) ?
O13 P2 2_456 1.458(2) ?
O14 P5 3_576 1.5501(15) ?
O15 P5 4_576 1.5878(15) ?
O16 P2 4_676 1.4645(15) ?

loop_
_geom_torsion_atom_site_label_1
_geom_torsion_atom_site_label_2
_geom_torsion_atom_site_label_3
_geom_torsion_atom_site_label_4
_geom_torsion_site_symmetry_1
_geom_torsion_site_symmetry_4
_geom_torsion
O8 P3 O6 Ni1 2_546 . 80.0(2)
O11 P3 O6 Ni1 . . -46.78(15)
O7 P3 O6 Ni1 . . -152.62(12)
O8 Ni1 O6 P3 . . 70.60(14)
O13 Ni1 O6 P3 . . 151.9(6)
O10 Ni1 O6 P3 . . 157.40(14)
O16 Ni1 O6 P3 . . -21.04(14)
O10 P5 O7 P3 3_576 . -76.53(13)
O14 P5 O7 P3 3_576 . 51.25(12)
O15 P5 O7 P3 4_675 . 159.44(11)
O8 P3 O7 P5 2_546 . 163.76(11)
O6 P3 O7 P5 . . 28.00(14)
O11 P3 O7 P5 . . -83.85(12)
O6 Ni1 O8 P3 . 2_556 -123.1(2)
O13 Ni1 O8 P3 . 2_556 62.3(2)
O10 Ni1 O8 P3 . 2_556 149.6(2)
O16 Ni1 O8 P3 . 2_556 -34.8(2)
O8 Ni1 O10 P5 . 3_576 -162.34(14)
O6 Ni1 O10 P5 . 3_576 106.41(14)
O13 Ni1 O10 P5 . 3_576 -74.12(14)
O16 Ni1 O10 P5 . 3_576 126.0(7)
O8 P3 O11 P4 2_546 2_556 55.40(15)
O6 P3 O11 P4 . 2_556 -168.96(13)
O7 P3 O11 P4 . 2_556 -57.64(14)
O9 P4 O12 P2 . . -43.4(2)
O11 P4 O12 P2 2_546 . -169.35(12)
O15 P4 O12 P2 . . 81.09(13)
O13 P2 O12 P4 2_446 . -40.66(15)
O16 P2 O12 P4 4_575 . -175.89(12)
O14 P2 O12 P4 . . 72.77(13)
O8 Ni1 O13 P2 . 2_456 -170.4(3)
O6 Ni1 O13 P2 . 2_456 108.2(7)
O10 Ni1 O13 P2 . 2_456 102.6(3)
O16 Ni1 O13 P2 . 2_456 -79.0(3)
O13 P2 O14 P5 2_446 3_576 25.2(2)
O16 P2 O14 P5 4_575 3_576 160.4(2)
O12 P2 O14 P5 . 3_576 -89.2(2)
O9 P4 O15 P5 . 4_576 16.5(2)
O11 P4 O15 P5 2_546 4_576 140.61(14)
O12 P4 O15 P5 . 4_576 -109.60(14)
O8 Ni1 O16 P2 . 4_676 138.88(14)
O6 Ni1 O16 P2 . 4_676 -130.06(15)
O13 Ni1 O16 P2 . 4_676 50.62(15)
O10 Ni1 O16 P2 . 4_676 -149.6(7)
